data_2018342
loop_
_publ_author_name
'Budy, Stephen M.'
'Nichol, Gary S.'
'Loy, Douglas A.'

_publ_section_title
;
 2,2'',3,3'',4,4'',5,5''-Octaphenyl-1,1':4',1''-terphenyl and
 2',3',5',6'-tetrafluoro-2,2'',3,3'',4,4'',5,5''-octaphenyl-1,1':4',1''-terphenyl
;
_journal_coeditor_code EG3079
_journal_issue 1
_journal_name_full 'Acta Crystallographica Section C'
_journal_page_first o23
_journal_page_last o27
_journal_paper_doi 10.1107/S0108270111051900
_journal_volume 68
_journal_year 2012
_chemical_formula_iupac 'C66 H46'
_chemical_formula_moiety 'C66 H46'
_chemical_formula_sum 'C66 H46'
_chemical_formula_weight 839.03
_chemical_name_systematic
;
2,2'',3,3'',4,4'',5,5''-Octaphenyl-1,1':4',1''-terphenyl
;
_space_group_IT_number 14
_symmetry_cell_setting monoclinic
_symmetry_space_group_name_Hall '-P 2ybc'
_symmetry_space_group_name_H-M 'P 1 21/c 1'
_atom_sites_solution_hydrogens difmap
_atom_sites_solution_primary direct
_atom_sites_solution_secondary difmap
_audit_creation_method SHELXL-97
_cell_angle_alpha 90.00
_cell_angle_beta 91.479(3)
_cell_angle_gamma 90.00
_cell_formula_units_Z 4
_cell_length_a 11.674(2)
_cell_length_b 33.336(6)
_cell_length_c 11.816(2)
_cell_measurement_reflns_used 1620
_cell_measurement_temperature 100(2)
_cell_measurement_theta_max 23.46
_cell_measurement_theta_min 2.44
_cell_volume 4596.8(14)
_computing_cell_refinement 'CELL_NOW  (Sheldrick, 2004) and SAINT (Bruker, 2007)'
_computing_data_collection 'APEX2 (Bruker, 2007)'
_computing_data_reduction 'SAINT (Bruker, 2007)'
_computing_molecular_graphics
;
ORTEP-3 for Windows (Farrugia, 1997) and
Mercury (Macrae <i>et al.</i>, 2008)
;
_computing_publication_material 'SHELXTL (Sheldrick, 2008<i>b</i>), publCIF (Westrip, 2010) and local programs'
_computing_structure_refinement 'SHELXTL (Sheldrick, 2008<i>b</i>)'
_computing_structure_solution 'SHELXTL (Sheldrick, 2008<i>b</i>)'
_diffrn_ambient_temperature 100(2)
_diffrn_measured_fraction_theta_full 0.998
_diffrn_measured_fraction_theta_max 0.998
_diffrn_measurement_device_type 'Bruker Kappa APEXII DUO CCD'
_diffrn_measurement_method '\f and \w scans'
_diffrn_radiation_monochromator graphite
_diffrn_radiation_source 'fine-focus sealed tube with Miracol optics'
_diffrn_radiation_type MoK\a
_diffrn_radiation_wavelength 0.71073
_diffrn_reflns_av_R_equivalents 0.0676
_diffrn_reflns_av_sigmaI/netI 0.0510
_diffrn_reflns_limit_h_max 13
_diffrn_reflns_limit_h_min -13
_diffrn_reflns_limit_k_max 37
_diffrn_reflns_limit_k_min 0
_diffrn_reflns_limit_l_max 13
_diffrn_reflns_limit_l_min 0
_diffrn_reflns_number 40040
_diffrn_reflns_theta_full 23.56
_diffrn_reflns_theta_max 23.56
_diffrn_reflns_theta_min 1.22
_exptl_absorpt_coefficient_mu 0.069
_exptl_absorpt_correction_T_max 0.9947
_exptl_absorpt_correction_T_min 0.9766
_exptl_absorpt_correction_type multi-scan
_exptl_absorpt_process_details '(TWINABS; Sheldrick, 2008<i>a</i>)'
_exptl_crystal_colour colourless
_exptl_crystal_density_diffrn 1.212
_exptl_crystal_density_method 'not measured'
_exptl_crystal_description rod
_exptl_crystal_F_000 1768
_exptl_crystal_size_max 0.35
_exptl_crystal_size_mid 0.09
_exptl_crystal_size_min 0.08
_refine_diff_density_max 0.162
_refine_diff_density_min -0.223
_refine_ls_extinction_method none
_refine_ls_goodness_of_fit_ref 1.041
_refine_ls_hydrogen_treatment constr
_refine_ls_matrix_type full
_refine_ls_number_parameters 596
_refine_ls_number_reflns 11292
_refine_ls_number_restraints 0
_refine_ls_restrained_S_all 1.041
_refine_ls_R_factor_all 0.0701
_refine_ls_R_factor_gt 0.0432
_refine_ls_shift/su_max 0.000
_refine_ls_shift/su_mean 0.000
_refine_ls_structure_factor_coef Fsqd
_refine_ls_weighting_details 'calc w=1/[\s^2^(Fo^2^)+(0.0529P)^2^+0.7543P] where P=(Fo^2^+2Fc^2^)/3'
_refine_ls_weighting_scheme calc
_refine_ls_wR_factor_gt 0.0949
_refine_ls_wR_factor_ref 0.1065
_reflns_number_gt 8284
_reflns_number_total 11292
_reflns_threshold_expression I>2\s(I)
_cod_data_source_file eg3079.cif
_cod_data_source_block I
_cod_original_cell_volume 4597.1(14)
_cod_original_sg_symbol_H-M 'P 21/c'
_cod_database_code 2018342
_cod_database_fobs_code 2018342

loop_
_symmetry_equiv_pos_as_xyz
'x, y, z'
'-x, y+1/2, -z+1/2'
'-x, -y, -z'
'x, -y-1/2, z-1/2'

loop_
_atom_site_type_symbol
_atom_site_label
_atom_site_fract_x
_atom_site_fract_y
_atom_site_fract_z
_atom_site_U_iso_or_equiv
_atom_site_adp_type
_atom_site_calc_flag
_atom_site_refinement_flags
_atom_site_occupancy
_atom_site_symmetry_multiplicity
C C1 0.12877(15) 0.08161(6) -0.03878(17) 0.0195(5) Uani d . 1 1
C C2 0.14850(15) 0.11927(6) 0.00996(17) 0.0191(5) Uani d . 1 1
C C3 0.25730(15) 0.12843(6) 0.05748(18) 0.0188(5) Uani d . 1 1
C C4 0.34619(15) 0.09984(6) 0.05675(17) 0.0185(5) Uani d . 1 1
C C5 0.32496(15) 0.06176(6) 0.01069(17) 0.0184(5) Uani d . 1 1
C C6 0.21666(15) 0.05322(6) -0.03616(17) 0.0197(5) Uani d . 1 1
H H6 0.2024 0.0273 -0.0671 0.024 Uiso calc R 1 1
C C7 0.01798(16) 0.07052(6) -0.09720(19) 0.0207(5) Uani d . 1 1
C C8 0.01734(17) 0.05854(7) -0.21022(19) 0.0266(5) Uani d . 1 1
H H8 0.0874 0.0579 -0.2493 0.032 Uiso calc R 1 1
C C9 -0.08322(18) 0.04761(7) -0.2667(2) 0.0325(6) Uani d . 1 1
H H9 -0.0821 0.0401 -0.3442 0.039 Uiso calc R 1 1
C C10 -0.18537(18) 0.04771(7) -0.2101(2) 0.0335(6) Uani d . 1 1
H H10 -0.2545 0.0401 -0.2484 0.040 Uiso calc R 1 1
C C11 -0.18666(17) 0.05895(7) -0.0977(2) 0.0329(6) Uani d . 1 1
H H11 -0.2567 0.0586 -0.0585 0.039 Uiso calc R 1 1
C C12 -0.08604(16) 0.07077(7) -0.0416(2) 0.0260(5) Uani d . 1 1
H H12 -0.0881 0.0791 0.0353 0.031 Uiso calc R 1 1
C C13 0.05761(15) 0.15099(6) 0.00532(18) 0.0186(5) Uani d . 1 1
C C14 0.02235(15) 0.16678(6) -0.09828(18) 0.0221(5) Uani d . 1 1
H H14 0.0561 0.1573 -0.1655 0.026 Uiso calc R 1 1
C C15 -0.06135(16) 0.19618(6) -0.10528(19) 0.0238(5) Uani d . 1 1
H H15 -0.0848 0.2067 -0.1769 0.029 Uiso calc R 1 1
C C16 -0.11067(16) 0.21020(6) -0.00762(19) 0.0237(5) Uani d . 1 1
H H16 -0.1679 0.2305 -0.0120 0.028 Uiso calc R 1 1
C C17 -0.07663(15) 0.19471(6) 0.09579(19) 0.0231(5) Uani d . 1 1
H H17 -0.1103 0.2044 0.1629 0.028 Uiso calc R 1 1
C C18 0.00666(15) 0.16505(6) 0.10250(19) 0.0221(5) Uani d . 1 1
H H18 0.0290 0.1543 0.1742 0.027 Uiso calc R 1 1
C C19 0.28472(15) 0.16960(6) 0.10056(18) 0.0198(5) Uani d . 1 1
C C20 0.26568(16) 0.18067(7) 0.2121(2) 0.0265(5) Uani d . 1 1
H H20 0.2318 0.1620 0.2621 0.032 Uiso calc R 1 1
C C21 0.29559(17) 0.21857(7) 0.2510(2) 0.0318(6) Uani d . 1 1
H H21 0.2820 0.2258 0.3273 0.038 Uiso calc R 1 1
C C22 0.34522(16) 0.24591(7) 0.1792(2) 0.0325(6) Uani d . 1 1
H H22 0.3657 0.2719 0.2059 0.039 Uiso calc R 1 1
C C23 0.36480(17) 0.23533(7) 0.0687(2) 0.0301(6) Uani d . 1 1
H H23 0.3995 0.2540 0.0194 0.036 Uiso calc R 1 1
C C24 0.33400(16) 0.19760(6) 0.02939(19) 0.0245(5) Uani d . 1 1
H H24 0.3467 0.1908 -0.0473 0.029 Uiso calc R 1 1
C C25 0.46426(15) 0.11180(6) 0.09722(18) 0.0185(5) Uani d . 1 1
C C26 0.49078(16) 0.11686(6) 0.21188(18) 0.0216(5) Uani d . 1 1
H H26 0.4330 0.1130 0.2660 0.026 Uiso calc R 1 1
C C27 0.60024(16) 0.12742(7) 0.24787(19) 0.0266(5) Uani d . 1 1
H H27 0.6178 0.1300 0.3265 0.032 Uiso calc R 1 1
C C28 0.68402(16) 0.13425(7) 0.17007(19) 0.0272(5) Uani d . 1 1
H H28 0.7592 0.1415 0.1949 0.033 Uiso calc R 1 1
C C29 0.65840(16) 0.13047(7) 0.05631(19) 0.0255(5) Uani d . 1 1
H H29 0.7156 0.1357 0.0025 0.031 Uiso calc R 1 1
C C30 0.54913(15) 0.11905(6) 0.01968(18) 0.0226(5) Uani d . 1 1
H H30 0.5324 0.1162 -0.0590 0.027 Uiso calc R 1 1
C C31 0.41525(15) 0.03006(6) 0.00640(18) 0.0188(5) Uani d . 1 1
C C32 0.48037(15) 0.01911(6) 0.10168(19) 0.0226(5) Uani d . 1 1
H H32 0.4679 0.0320 0.1719 0.027 Uiso calc R 1 1
C C33 0.43641(16) 0.01059(6) -0.09509(18) 0.0213(5) Uani d . 1 1
H H33 0.3931 0.0177 -0.1612 0.026 Uiso calc R 1 1
C C51 0.84424(15) 0.09214(6) 0.45538(17) 0.0192(5) Uani d . 1 1
C C52 0.82111(15) 0.12905(6) 0.50651(17) 0.0183(5) Uani d . 1 1
C C53 0.71452(15) 0.13535(6) 0.55767(17) 0.0182(5) Uani d . 1 1
C C54 0.62987(15) 0.10518(6) 0.55332(17) 0.0179(5) Uani d . 1 1
C C55 0.65494(15) 0.06796(6) 0.50527(17) 0.0185(5) Uani d . 1 1
C C56 0.76152(15) 0.06202(6) 0.45783(17) 0.0189(5) Uani d . 1 1
H H56 0.7785 0.0366 0.4261 0.023 Uiso calc R 1 1
C C57 0.95497(15) 0.08275(6) 0.40007(18) 0.0200(5) Uani d . 1 1
C C58 0.95401(17) 0.06518(7) 0.29348(19) 0.0247(5) Uani d . 1 1
H H58 0.8829 0.0601 0.2553 0.030 Uiso calc R 1 1
C C59 1.05509(17) 0.05505(7) 0.2421(2) 0.0282(5) Uani d . 1 1
H H59 1.0529 0.0432 0.1690 0.034 Uiso calc R 1 1
C C60 1.15894(17) 0.06214(7) 0.2965(2) 0.0299(6) Uani d . 1 1
H H60 1.2283 0.0552 0.2610 0.036 Uiso calc R 1 1
C C61 1.16184(16) 0.07924(7) 0.4026(2) 0.0293(6) Uani d . 1 1
H H61 1.2334 0.0843 0.4400 0.035 Uiso calc R 1 1
C C62 1.06080(16) 0.08917(6) 0.4553(2) 0.0248(5) Uani d . 1 1
H H62 1.0635 0.1004 0.5292 0.030 Uiso calc R 1 1
C C63 0.90934(15) 0.16178(6) 0.50598(18) 0.0177(5) Uani d . 1 1
C C64 0.94331(15) 0.17797(6) 0.40392(18) 0.0221(5) Uani d . 1 1
H H64 0.9076 0.1693 0.3350 0.026 Uiso calc R 1 1
C C65 1.02910(16) 0.20665(7) 0.40207(19) 0.0254(5) Uani d . 1 1
H H65 1.0516 0.2177 0.3320 0.031 Uiso calc R 1 1
C C66 1.08194(16) 0.21919(7) 0.5015(2) 0.0249(5) Uani d . 1 1
H H66 1.1412 0.2387 0.4997 0.030 Uiso calc R 1 1
C C67 1.04892(16) 0.20347(6) 0.60354(19) 0.0242(5) Uani d . 1 1
H H67 1.0848 0.2123 0.6722 0.029 Uiso calc R 1 1
C C68 0.96290(15) 0.17467(6) 0.60547(18) 0.0215(5) Uani d . 1 1
H H68 0.9406 0.1637 0.6758 0.026 Uiso calc R 1 1
C C69 0.68996(14) 0.17338(6) 0.61952(17) 0.0185(5) Uani d . 1 1
C C70 0.68000(15) 0.21026(6) 0.56543(19) 0.0222(5) Uani d . 1 1
H H70 0.6919 0.2119 0.4863 0.027 Uiso calc R 1 1
C C71 0.65306(16) 0.24471(7) 0.6247(2) 0.0266(5) Uani d . 1 1
H H71 0.6468 0.2697 0.5864 0.032 Uiso calc R 1 1
C C72 0.63538(16) 0.24269(7) 0.7398(2) 0.0292(6) Uani d . 1 1
H H72 0.6164 0.2662 0.7806 0.035 Uiso calc R 1 1
C C73 0.64537(16) 0.20616(7) 0.7955(2) 0.0277(5) Uani d . 1 1
H H73 0.6337 0.2046 0.8746 0.033 Uiso calc R 1 1
C C74 0.67235(15) 0.17201(7) 0.73564(18) 0.0228(5) Uani d . 1 1
H H74 0.6790 0.1471 0.7744 0.027 Uiso calc R 1 1
C C75 0.51249(15) 0.11396(6) 0.59604(17) 0.0182(5) Uani d . 1 1
C C76 0.44364(15) 0.14222(6) 0.53870(18) 0.0205(5) Uani d . 1 1
H H76 0.4724 0.1558 0.4747 0.025 Uiso calc R 1 1
C C77 0.33408(16) 0.15056(6) 0.57449(18) 0.0241(5) Uani d . 1 1
H H77 0.2874 0.1693 0.5341 0.029 Uiso calc R 1 1
C C78 0.29293(16) 0.13157(7) 0.66898(19) 0.0281(6) Uani d . 1 1
H H78 0.2182 0.1375 0.6942 0.034 Uiso calc R 1 1
C C79 0.36055(16) 0.10396(7) 0.72685(19) 0.0277(5) Uani d . 1 1
H H79 0.3324 0.0910 0.7920 0.033 Uiso calc R 1 1
C C80 0.46952(16) 0.09522(7) 0.68986(18) 0.0234(5) Uani d . 1 1
H H80 0.5152 0.0760 0.7298 0.028 Uiso calc R 1 1
C C81 0.57350(15) 0.03349(6) 0.50297(17) 0.0182(5) Uani d . 1 1
C C82 0.46277(15) 0.03662(6) 0.45743(18) 0.0213(5) Uani d . 1 1
H H82 0.4364 0.0615 0.4278 0.026 Uiso calc R 1 1
C C83 0.60948(15) -0.00343(6) 0.54501(18) 0.0215(5) Uani d . 1 1
H H83 0.6850 -0.0061 0.5761 0.026 Uiso calc R 1 1

loop_
_atom_site_aniso_label
_atom_site_aniso_U_11
_atom_site_aniso_U_22
_atom_site_aniso_U_33
_atom_site_aniso_U_12
_atom_site_aniso_U_13
_atom_site_aniso_U_23
C1 0.0182(10) 0.0226(13) 0.0178(12) 0.0015(9) 0.0015(8) 0.0022(10)
C2 0.0187(10) 0.0225(13) 0.0164(11) 0.0023(9) 0.0027(8) 0.0027(10)
C3 0.0201(10) 0.0193(12) 0.0171(12) 0.0025(9) 0.0027(8) 0.0005(10)
C4 0.0200(10) 0.0204(13) 0.0150(11) 0.0018(9) 0.0007(8) 0.0029(9)
C5 0.0200(10) 0.0194(12) 0.0160(11) 0.0033(9) 0.0026(8) 0.0036(10)
C6 0.0230(11) 0.0168(12) 0.0192(12) 0.0002(9) 0.0012(8) 0.0006(10)
C7 0.0233(11) 0.0118(11) 0.0267(13) 0.0031(8) -0.0026(9) 0.0016(10)
C8 0.0295(11) 0.0234(13) 0.0269(14) 0.0022(9) -0.0018(9) -0.0023(11)
C9 0.0395(13) 0.0257(14) 0.0319(14) 0.0016(10) -0.0097(11) -0.0053(11)
C10 0.0304(12) 0.0244(14) 0.0450(17) 0.0019(10) -0.0147(11) -0.0069(12)
C11 0.0225(11) 0.0300(15) 0.0459(16) 0.0022(10) -0.0051(10) -0.0062(12)
C12 0.0243(11) 0.0250(14) 0.0286(13) 0.0029(9) -0.0018(9) -0.0026(11)
C13 0.0144(9) 0.0173(12) 0.0240(12) -0.0019(8) -0.0006(8) -0.0021(10)
C14 0.0218(10) 0.0241(13) 0.0203(12) 0.0037(9) 0.0010(9) -0.0034(10)
C15 0.0248(11) 0.0232(13) 0.0233(13) 0.0031(9) -0.0033(9) 0.0022(10)
C16 0.0188(10) 0.0207(13) 0.0315(14) 0.0020(9) 0.0023(9) -0.0012(11)
C17 0.0223(11) 0.0213(13) 0.0258(13) 0.0009(9) 0.0052(9) -0.0005(10)
C18 0.0209(10) 0.0225(13) 0.0228(12) -0.0001(9) 0.0005(9) 0.0028(10)
C19 0.0152(10) 0.0177(12) 0.0263(13) 0.0040(8) -0.0019(8) 0.0001(10)
C20 0.0232(11) 0.0252(14) 0.0312(14) 0.0000(9) 0.0025(9) -0.0036(11)
C21 0.0272(12) 0.0323(15) 0.0357(15) 0.0026(10) -0.0017(10) -0.0140(12)
C22 0.0238(11) 0.0210(14) 0.0522(18) 0.0018(10) -0.0094(11) -0.0060(12)
C23 0.0255(11) 0.0235(14) 0.0410(16) 0.0008(9) -0.0057(10) 0.0050(12)
C24 0.0216(11) 0.0220(13) 0.0298(13) 0.0026(9) -0.0031(9) 0.0015(11)
C25 0.0197(10) 0.0133(11) 0.0224(12) 0.0037(8) -0.0002(9) 0.0007(10)
C26 0.0225(11) 0.0226(13) 0.0196(12) 0.0015(9) 0.0014(9) 0.0016(10)
C27 0.0270(11) 0.0300(14) 0.0225(13) 0.0013(10) -0.0052(9) 0.0007(11)
C28 0.0206(11) 0.0290(14) 0.0319(14) -0.0004(9) -0.0042(10) -0.0012(11)
C29 0.0230(11) 0.0265(14) 0.0272(13) -0.0006(9) 0.0053(9) 0.0014(11)
C30 0.0232(11) 0.0225(13) 0.0220(13) 0.0017(9) 0.0008(9) -0.0027(10)
C31 0.0184(10) 0.0152(12) 0.0230(12) 0.0005(8) 0.0021(8) 0.0002(10)
C32 0.0221(10) 0.0223(13) 0.0235(12) 0.0030(9) 0.0031(9) -0.0021(10)
C33 0.0230(10) 0.0196(12) 0.0212(12) 0.0012(9) -0.0032(9) 0.0012(10)
C51 0.0169(10) 0.0215(13) 0.0193(11) -0.0013(9) -0.0004(8) 0.0018(10)
C52 0.0189(10) 0.0203(13) 0.0157(11) -0.0017(8) -0.0021(8) 0.0014(10)
C53 0.0187(10) 0.0197(12) 0.0161(11) 0.0000(9) -0.0016(8) 0.0024(10)
C54 0.0183(10) 0.0194(12) 0.0159(11) -0.0009(8) -0.0001(8) 0.0040(10)
C55 0.0189(10) 0.0184(12) 0.0181(11) -0.0017(8) -0.0013(8) 0.0018(10)
C56 0.0215(10) 0.0160(12) 0.0191(12) 0.0013(8) -0.0006(8) -0.0014(10)
C57 0.0199(10) 0.0143(12) 0.0259(13) -0.0009(8) 0.0024(9) 0.0038(10)
C58 0.0261(11) 0.0219(13) 0.0260(13) 0.0005(9) 0.0023(9) 0.0019(11)
C59 0.0321(12) 0.0280(14) 0.0248(13) 0.0053(10) 0.0085(10) 0.0054(11)
C60 0.0261(12) 0.0220(13) 0.0424(16) 0.0044(9) 0.0138(10) 0.0055(12)
C61 0.0183(11) 0.0219(13) 0.0477(16) -0.0008(9) 0.0032(10) 0.0010(12)
C62 0.0228(11) 0.0189(13) 0.0327(14) -0.0003(9) 0.0016(9) -0.0019(11)
C63 0.0155(10) 0.0147(12) 0.0229(12) 0.0010(8) 0.0021(8) -0.0003(10)
C64 0.0211(10) 0.0237(13) 0.0214(13) 0.0010(9) 0.0013(9) -0.0021(10)
C65 0.0236(11) 0.0251(13) 0.0279(13) -0.0020(9) 0.0070(9) 0.0019(11)
C66 0.0181(10) 0.0192(12) 0.0373(14) -0.0024(9) 0.0014(9) 0.0002(11)
C67 0.0199(10) 0.0240(13) 0.0284(14) -0.0001(9) -0.0040(9) -0.0049(11)
C68 0.0202(10) 0.0232(13) 0.0212(12) 0.0002(9) 0.0005(9) 0.0016(10)
C69 0.0120(9) 0.0222(13) 0.0212(12) -0.0029(8) 0.0016(8) -0.0015(10)
C70 0.0194(10) 0.0224(13) 0.0251(12) -0.0028(9) 0.0032(9) 0.0008(10)
C71 0.0234(11) 0.0197(13) 0.0367(15) -0.0003(9) 0.0018(10) 0.0002(11)
C72 0.0220(11) 0.0279(15) 0.0377(15) 0.0019(9) 0.0001(10) -0.0130(12)
C73 0.0253(11) 0.0335(15) 0.0244(13) 0.0020(10) 0.0002(9) -0.0079(12)
C74 0.0227(10) 0.0223(13) 0.0233(13) -0.0005(9) -0.0017(9) 0.0006(10)
C75 0.0200(10) 0.0148(12) 0.0197(12) -0.0029(8) 0.0000(9) -0.0026(10)
C76 0.0241(10) 0.0166(12) 0.0210(12) -0.0030(9) 0.0013(9) 0.0009(10)
C77 0.0224(11) 0.0192(13) 0.0305(14) 0.0019(9) -0.0024(9) -0.0027(10)
C78 0.0184(10) 0.0326(14) 0.0338(14) 0.0003(10) 0.0073(9) -0.0034(12)
C79 0.0266(11) 0.0319(14) 0.0250(13) -0.0046(10) 0.0065(9) 0.0023(11)
C80 0.0220(11) 0.0250(13) 0.0233(12) -0.0015(9) 0.0000(9) 0.0028(10)
C81 0.0202(10) 0.0178(12) 0.0167(11) 0.0000(8) 0.0026(8) -0.0008(10)
C82 0.0214(10) 0.0178(12) 0.0248(12) 0.0002(9) -0.0004(9) 0.0015(10)
C83 0.0167(10) 0.0239(13) 0.0238(12) 0.0006(9) -0.0003(8) -0.0025(10)

loop_
_atom_type_symbol
_atom_type_description
_atom_type_scat_dispersion_real
_atom_type_scat_dispersion_imag
_atom_type_scat_source
C C 0.0033 0.0016 'International Tables Vol C Tables 4.2.6.8 and 6.1.1.4'
H H 0.0000 0.0000 'International Tables Vol C Tables 4.2.6.8 and 6.1.1.4'

loop_
_geom_angle_atom_site_label_1
_geom_angle_atom_site_label_2
_geom_angle_atom_site_label_3
_geom_angle_site_symmetry_1
_geom_angle_site_symmetry_3
_geom_angle
C2 C1 C6 . . 119.12(18)
C2 C1 C7 . . 122.89(17)
C6 C1 C7 . . 117.97(19)
C1 C2 C3 . . 119.73(17)
C1 C2 C13 . . 120.65(17)
C3 C2 C13 . . 119.49(18)
C2 C3 C4 . . 120.51(19)
C2 C3 C19 . . 121.14(17)
C4 C3 C19 . . 118.13(17)
C3 C4 C5 . . 119.49(17)
C3 C4 C25 . . 119.27(18)
C5 C4 C25 . . 121.08(16)
C4 C5 C6 . . 119.22(17)
C4 C5 C31 . . 122.42(17)
C6 C5 C31 . . 118.34(18)
C1 C6 C5 . . 121.9(2)
C1 C6 H6 . . 119.1
C5 C6 H6 . . 119.1
C1 C7 C8 . . 119.73(17)
C1 C7 C12 . . 122.24(19)
C8 C7 C12 . . 118.01(19)
C7 C8 H8 . . 119.3
C7 C8 C9 . . 121.4(2)
H8 C8 C9 . . 119.3
C8 C9 H9 . . 120.1
C8 C9 C10 . . 119.8(2)
H9 C9 C10 . . 120.1
C9 C10 H10 . . 120.1
C9 C10 C11 . . 119.8(2)
H10 C10 C11 . . 120.1
C10 C11 H11 . . 119.8
C10 C11 C12 . . 120.4(2)
H11 C11 C12 . . 119.8
C7 C12 C11 . . 120.5(2)
C7 C12 H12 . . 119.7
C11 C12 H12 . . 119.7
C2 C13 C14 . . 119.65(18)
C2 C13 C18 . . 121.75(18)
C14 C13 C18 . . 118.60(18)
C13 C14 H14 . . 119.5
C13 C14 C15 . . 120.98(19)
H14 C14 C15 . . 119.5
C14 C15 H15 . . 120.1
C14 C15 C16 . . 119.8(2)
H15 C15 C16 . . 120.1
C15 C16 H16 . . 120.1
C15 C16 C17 . . 119.80(19)
H16 C16 C17 . . 120.1
C16 C17 H17 . . 119.9
C16 C17 C18 . . 120.3(2)
H17 C17 C18 . . 119.9
C13 C18 C17 . . 120.5(2)
C13 C18 H18 . . 119.7
C17 C18 H18 . . 119.7
C3 C19 C20 . . 121.8(2)
C3 C19 C24 . . 119.9(2)
C20 C19 C24 . . 118.2(2)
C19 C20 H20 . . 119.6
C19 C20 C21 . . 120.7(2)
H20 C20 C21 . . 119.6
C20 C21 H21 . . 119.9
C20 C21 C22 . . 120.2(2)
H21 C21 C22 . . 119.9
C21 C22 H22 . . 120.1
C21 C22 C23 . . 119.7(2)
H22 C22 C23 . . 120.1
C22 C23 H23 . . 119.9
C22 C23 C24 . . 120.2(2)
H23 C23 C24 . . 119.9
C19 C24 C23 . . 120.9(2)
C19 C24 H24 . . 119.5
C23 C24 H24 . . 119.5
C4 C25 C26 . . 121.43(17)
C4 C25 C30 . . 120.07(19)
C26 C25 C30 . . 118.48(18)
C25 C26 H26 . . 119.6
C25 C26 C27 . . 120.73(19)
H26 C26 C27 . . 119.6
C26 C27 H27 . . 119.9
C26 C27 C28 . . 120.2(2)
H27 C27 C28 . . 119.9
C27 C28 H28 . . 120.1
C27 C28 C29 . . 119.77(19)
H28 C28 C29 . . 120.1
C28 C29 H29 . . 119.9
C28 C29 C30 . . 120.28(19)
H29 C29 C30 . . 119.9
C25 C30 C29 . . 120.5(2)
C25 C30 H30 . . 119.8
C29 C30 H30 . . 119.8
C5 C31 C32 . . 121.97(19)
C5 C31 C33 . . 120.01(18)
C32 C31 C33 . . 118.02(18)
C31 C32 H32 . . 119.7
C31 C32 C33 . 3_655 120.6(2)
H32 C32 C33 . 3_655 119.7
C31 C33 C32 . 3_655 121.35(19)
C31 C33 H33 . . 119.3
C32 C33 H33 3_655 . 119.3
C52 C51 C56 . . 118.85(17)
C52 C51 C57 . . 123.41(17)
C56 C51 C57 . . 117.72(18)
C51 C52 C53 . . 119.80(17)
C51 C52 C63 . . 119.81(16)
C53 C52 C63 . . 120.38(18)
C52 C53 C54 . . 120.15(19)
C52 C53 C69 . . 121.16(17)
C54 C53 C69 . . 118.67(16)
C53 C54 C55 . . 119.60(17)
C53 C54 C75 . . 119.56(18)
C55 C54 C75 . . 120.79(17)
C54 C55 C56 . . 119.22(17)
C54 C55 C81 . . 123.43(16)
C56 C55 C81 . . 117.34(18)
C51 C56 C55 . . 122.2(2)
C51 C56 H56 . . 118.9
C55 C56 H56 . . 118.9
C51 C57 C58 . . 119.83(17)
C51 C57 C62 . . 121.79(18)
C58 C57 C62 . . 118.30(18)
C57 C58 H58 . . 119.5
C57 C58 C59 . . 120.96(19)
H58 C58 C59 . . 119.5
C58 C59 H59 . . 119.9
C58 C59 C60 . . 120.2(2)
H59 C59 C60 . . 119.9
C59 C60 H60 . . 120.1
C59 C60 C61 . . 119.79(19)
H60 C60 C61 . . 120.1
C60 C61 H61 . . 119.8
C60 C61 C62 . . 120.4(2)
H61 C61 C62 . . 119.8
C57 C62 C61 . . 120.3(2)
C57 C62 H62 . . 119.8
C61 C62 H62 . . 119.8
C52 C63 C64 . . 119.85(18)
C52 C63 C68 . . 121.11(18)
C64 C63 C68 . . 118.92(18)
C63 C64 H64 . . 119.8
C63 C64 C65 . . 120.3(2)
H64 C64 C65 . . 119.8
C64 C65 H65 . . 119.9
C64 C65 C66 . . 120.3(2)
H65 C65 C66 . . 119.9
C65 C66 H66 . . 120.0
C65 C66 C67 . . 120.08(19)
H66 C66 C67 . . 120.0
C66 C67 H67 . . 120.2
C66 C67 C68 . . 119.7(2)
H67 C67 C68 . . 120.2
C63 C68 C67 . . 120.7(2)
C63 C68 H68 . . 119.6
C67 C68 H68 . . 119.6
C53 C69 C70 . . 122.71(19)
C53 C69 C74 . . 119.26(19)
C70 C69 C74 . . 118.0(2)
C69 C70 H70 . . 119.4
C69 C70 C71 . . 121.2(2)
H70 C70 C71 . . 119.4
C70 C71 H71 . . 120.0
C70 C71 C72 . . 119.9(2)
H71 C71 C72 . . 120.0
C71 C72 H72 . . 120.1
C71 C72 C73 . . 119.8(2)
H72 C72 C73 . . 120.1
C72 C73 H73 . . 120.1
C72 C73 C74 . . 119.9(2)
H73 C73 C74 . . 120.1
C69 C74 C73 . . 121.2(2)
C69 C74 H74 . . 119.4
C73 C74 H74 . . 119.4
C54 C75 C76 . . 119.06(18)
C54 C75 C80 . . 122.43(18)
C76 C75 C80 . . 118.51(18)
C75 C76 H76 . . 119.7
C75 C76 C77 . . 120.65(19)
H76 C76 C77 . . 119.7
C76 C77 H77 . . 120.1
C76 C77 C78 . . 119.9(2)
H77 C77 C78 . . 120.1
C77 C78 H78 . . 120.0
C77 C78 C79 . . 119.96(19)
H78 C78 C79 . . 120.0
C78 C79 H79 . . 120.0
C78 C79 C80 . . 120.1(2)
H79 C79 C80 . . 120.0
C75 C80 C79 . . 120.9(2)
C75 C80 H80 . . 119.5
C79 C80 H80 . . 119.5
C55 C81 C82 . . 122.34(19)
C55 C81 C83 . . 119.32(17)
C82 C81 C83 . . 118.32(18)
C81 C82 H82 . . 119.8
C81 C82 C83 . 3_656 120.4(2)
H82 C82 C83 . 3_656 119.8
C81 C83 C82 . 3_656 121.33(18)
C81 C83 H83 . . 119.3
C82 C83 H83 3_656 . 119.3

loop_
_geom_bond_atom_site_label_1
_geom_bond_atom_site_label_2
_geom_bond_site_symmetry_2
_geom_bond_distance
C1 C2 . 1.398(3)
C1 C6 . 1.396(3)
C1 C7 . 1.497(3)
C2 C3 . 1.409(3)
C2 C13 . 1.498(3)
C3 C4 . 1.409(3)
C3 C19 . 1.496(3)
C4 C5 . 1.401(3)
C4 C25 . 1.501(3)
C5 C6 . 1.396(3)
C5 C31 . 1.494(3)
C6 H6 . 0.950
C7 C8 . 1.394(3)
C7 C12 . 1.396(3)
C8 H8 . 0.950
C8 C9 . 1.384(3)
C9 H9 . 0.950
C9 C10 . 1.383(3)
C10 H10 . 0.950
C10 C11 . 1.380(3)
C11 H11 . 0.950
C11 C12 . 1.391(3)
C12 H12 . 0.950
C13 C14 . 1.385(3)
C13 C18 . 1.388(3)
C14 H14 . 0.950
C14 C15 . 1.385(3)
C15 H15 . 0.950
C15 C16 . 1.384(3)
C16 H16 . 0.950
C16 C17 . 1.376(3)
C17 H17 . 0.950
C17 C18 . 1.388(3)
C18 H18 . 0.950
C19 C20 . 1.392(3)
C19 C24 . 1.391(3)
C20 H20 . 0.950
C20 C21 . 1.386(3)
C21 H21 . 0.950
C21 C22 . 1.383(3)
C22 H22 . 0.950
C22 C23 . 1.376(3)
C23 H23 . 0.950
C23 C24 . 1.385(3)
C24 H24 . 0.950
C25 C26 . 1.392(3)
C25 C30 . 1.388(3)
C26 H26 . 0.950
C26 C27 . 1.382(3)
C27 H27 . 0.950
C27 C28 . 1.378(3)
C28 H28 . 0.950
C28 C29 . 1.375(3)
C29 H29 . 0.950
C29 C30 . 1.390(3)
C30 H30 . 0.950
C31 C32 . 1.391(3)
C31 C33 . 1.391(3)
C32 H32 . 0.950
C32 C33 3_655 1.391(3)
C33 C32 3_655 1.391(3)
C33 H33 . 0.950
C51 C52 . 1.400(3)
C51 C56 . 1.394(3)
C51 C57 . 1.497(3)
C52 C53 . 1.413(3)
C52 C63 . 1.501(3)
C53 C54 . 1.410(3)
C53 C69 . 1.495(3)
C54 C55 . 1.399(3)
C54 C75 . 1.501(3)
C55 C56 . 1.392(3)
C55 C81 . 1.491(3)
C56 H56 . 0.950
C57 C58 . 1.389(3)
C57 C62 . 1.399(3)
C58 H58 . 0.950
C58 C59 . 1.383(3)
C59 H59 . 0.950
C59 C60 . 1.378(3)
C60 H60 . 0.950
C60 C61 . 1.377(3)
C61 H61 . 0.950
C61 C62 . 1.388(3)
C62 H62 . 0.950
C63 C64 . 1.388(3)
C63 C68 . 1.385(3)
C64 H64 . 0.950
C64 C65 . 1.385(3)
C65 H65 . 0.950
C65 C66 . 1.378(3)
C66 H66 . 0.950
C66 C67 . 1.379(3)
C67 H67 . 0.950
C67 C68 . 1.390(3)
C68 H68 . 0.950
C69 C70 . 1.389(3)
C69 C74 . 1.393(3)
C70 H70 . 0.950
C70 C71 . 1.386(3)
C71 H71 . 0.950
C71 C72 . 1.382(3)
C72 H72 . 0.950
C72 C73 . 1.388(3)
C73 H73 . 0.950
C73 C74 . 1.381(3)
C74 H74 . 0.950
C75 C76 . 1.401(3)
C75 C80 . 1.378(3)
C76 H76 . 0.950
C76 C77 . 1.386(3)
C77 H77 . 0.950
C77 C78 . 1.381(3)
C78 H78 . 0.950
C78 C79 . 1.382(3)
C79 H79 . 0.950
C79 C80 . 1.387(3)
C80 H80 . 0.950
C81 C82 . 1.391(3)
C81 C83 . 1.388(3)
C82 H82 . 0.950
C82 C83 3_656 1.391(3)
C83 C82 3_656 1.391(3)
C83 H83 . 0.950

loop_
_geom_hbond_atom_site_label_D
_geom_hbond_atom_site_label_H
_geom_hbond_atom_site_label_A
_geom_hbond_site_symmetry_A
_geom_hbond_distance_DH
_geom_hbond_distance_HA
_geom_hbond_distance_DA
_geom_hbond_angle_DHA
_geom_hbond_publ_flag
C27 H27 CgA . 0.95 2.68 3.58 157 y
C66 H66 C23 4_666 0.95 2.85 3.701(3) 150 y
C79 H79 CgB 1_556 0.95 2.68 3.61 165 y

loop_
_geom_torsion_atom_site_label_1
_geom_torsion_atom_site_label_2
_geom_torsion_atom_site_label_3
_geom_torsion_atom_site_label_4
_geom_torsion_site_symmetry_4
_geom_torsion
C6 C1 C2 C3 . 2.0(3)
C6 C1 C2 C13 . 177.90(18)
C7 C1 C2 C3 . -176.12(18)
C7 C1 C2 C13 . -0.3(3)
C1 C2 C3 C4 . -0.3(3)
C1 C2 C3 C19 . 174.24(19)
C13 C2 C3 C4 . -176.23(18)
C13 C2 C3 C19 . -1.7(3)
C2 C3 C4 C5 . -1.5(3)
C2 C3 C4 C25 . 173.84(18)
C19 C3 C4 C5 . -176.22(19)
C19 C3 C4 C25 . -0.9(3)
C3 C4 C5 C6 . 1.6(3)
C3 C4 C5 C31 . 179.61(19)
C25 C4 C5 C6 . -173.70(18)
C25 C4 C5 C31 . 4.3(3)
C2 C1 C6 C5 . -2.0(3)
C7 C1 C6 C5 . 176.25(18)
C4 C5 C6 C1 . 0.2(3)
C31 C5 C6 C1 . -177.94(19)
C2 C1 C7 C8 . 121.4(2)
C2 C1 C7 C12 . -60.2(3)
C6 C1 C7 C8 . -56.8(3)
C6 C1 C7 C12 . 121.6(2)
C1 C7 C8 C9 . 179.2(2)
C12 C7 C8 C9 . 0.7(3)
C7 C8 C9 C10 . -1.3(3)
C8 C9 C10 C11 . 0.4(3)
C9 C10 C11 C12 . 1.0(4)
C10 C11 C12 C7 . -1.5(3)
C1 C7 C12 C11 . -177.8(2)
C8 C7 C12 C11 . 0.7(3)
C1 C2 C13 C14 . -64.9(3)
C1 C2 C13 C18 . 114.7(2)
C3 C2 C13 C14 . 111.0(2)
C3 C2 C13 C18 . -69.4(3)
C2 C13 C14 C15 . -179.89(19)
C18 C13 C14 C15 . 0.4(3)
C13 C14 C15 C16 . 0.2(3)
C14 C15 C16 C17 . -0.3(3)
C15 C16 C17 C18 . -0.2(3)
C16 C17 C18 C13 . 0.8(3)
C2 C13 C18 C17 . 179.43(18)
C14 C13 C18 C17 . -0.9(3)
C2 C3 C19 C20 . 89.8(2)
C2 C3 C19 C24 . -92.3(2)
C4 C3 C19 C20 . -95.5(2)
C4 C3 C19 C24 . 82.4(2)
C3 C19 C20 C21 . 177.69(18)
C24 C19 C20 C21 . -0.3(3)
C19 C20 C21 C22 . -0.2(3)
C20 C21 C22 C23 . 0.0(3)
C21 C22 C23 C24 . 0.6(3)
C22 C23 C24 C19 . -1.0(3)
C3 C19 C24 C23 . -177.13(17)
C20 C19 C24 C23 . 0.9(3)
C3 C4 C25 C26 . 74.6(3)
C3 C4 C25 C30 . -103.8(2)
C5 C4 C25 C26 . -110.1(2)
C5 C4 C25 C30 . 71.5(3)
C4 C25 C26 C27 . 179.2(2)
C30 C25 C26 C27 . -2.4(3)
C25 C26 C27 C28 . 1.9(3)
C26 C27 C28 C29 . -0.1(3)
C27 C28 C29 C30 . -1.3(3)
C4 C25 C30 C29 . 179.43(19)
C26 C25 C30 C29 . 1.0(3)
C28 C29 C30 C25 . 0.8(3)
C4 C5 C31 C32 . 51.3(3)
C4 C5 C31 C33 . -128.6(2)
C6 C5 C31 C32 . -130.7(2)
C6 C5 C31 C33 . 49.5(3)
C5 C31 C32 C33 3_655 179.81(18)
C33 C31 C32 C33 3_655 -0.3(3)
C5 C31 C33 C32 3_655 -179.81(18)
C32 C31 C33 C32 3_655 0.3(3)
C56 C51 C52 C53 . -1.0(3)
C56 C51 C52 C63 . 179.37(18)
C57 C51 C52 C53 . -179.52(18)
C57 C51 C52 C63 . 0.9(3)
C51 C52 C53 C54 . -2.6(3)
C51 C52 C53 C69 . 175.95(19)
C63 C52 C53 C54 . 177.04(18)
C63 C52 C53 C69 . -4.4(3)
C52 C53 C54 C55 . 4.6(3)
C52 C53 C54 C75 . -172.97(18)
C69 C53 C54 C55 . -173.99(19)
C69 C53 C54 C75 . 8.5(3)
C53 C54 C55 C56 . -2.9(3)
C53 C54 C55 C81 . 176.29(19)
C75 C54 C55 C56 . 174.56(18)
C75 C54 C55 C81 . -6.2(3)
C54 C55 C56 C51 . -0.7(3)
C81 C55 C56 C51 . -179.97(19)
C52 C51 C56 C55 . 2.7(3)
C57 C51 C56 C55 . -178.73(18)
C52 C51 C57 C58 . -132.7(2)
C52 C51 C57 C62 . 50.9(3)
C56 C51 C57 C58 . 48.8(3)
C56 C51 C57 C62 . -127.7(2)
C51 C57 C58 C59 . -177.94(19)
C62 C57 C58 C59 . -1.3(3)
C57 C58 C59 C60 . 0.3(3)
C58 C59 C60 C61 . 0.2(3)
C59 C60 C61 C62 . 0.4(3)
C60 C61 C62 C57 . -1.5(3)
C51 C57 C62 C61 . 178.4(2)
C58 C57 C62 C61 . 1.9(3)
C51 C52 C63 C64 . 62.9(3)
C51 C52 C63 C68 . -113.3(2)
C53 C52 C63 C64 . -116.7(2)
C53 C52 C63 C68 . 67.1(3)
C52 C63 C64 C65 . -176.51(18)
C68 C63 C64 C65 . -0.3(3)
C63 C64 C65 C66 . 0.4(3)
C64 C65 C66 C67 . -0.6(3)
C65 C66 C67 C68 . 0.6(3)
C52 C63 C68 C67 . 176.51(18)
C64 C63 C68 C67 . 0.3(3)
C66 C67 C68 C63 . -0.5(3)
C52 C53 C69 C70 . 67.1(3)
C52 C53 C69 C74 . -115.2(2)
C54 C53 C69 C70 . -114.4(2)
C54 C53 C69 C74 . 63.4(2)
C53 C69 C70 C71 . 177.63(17)
C74 C69 C70 C71 . -0.2(3)
C69 C70 C71 C72 . -0.1(3)
C70 C71 C72 C73 . 0.4(3)
C71 C72 C73 C74 . -0.3(3)
C72 C73 C74 C69 . 0.0(3)
C53 C69 C74 C73 . -177.65(17)
C70 C69 C74 C73 . 0.2(3)
C53 C54 C75 C76 . 66.0(3)
C53 C54 C75 C80 . -114.0(2)
C55 C54 C75 C76 . -111.5(2)
C55 C54 C75 C80 . 68.5(3)
C54 C75 C76 C77 . 178.84(18)
C80 C75 C76 C77 . -1.1(3)
C75 C76 C77 C78 . 1.4(3)
C76 C77 C78 C79 . -0.7(3)
C77 C78 C79 C80 . -0.2(3)
C54 C75 C80 C79 . -179.81(19)
C76 C75 C80 C79 . 0.1(3)
C78 C79 C80 C75 . 0.5(3)
C54 C55 C81 C82 . 54.8(3)
C54 C55 C81 C83 . -126.8(2)
C56 C55 C81 C82 . -125.9(2)
C56 C55 C81 C83 . 52.4(3)
C55 C81 C82 C83 3_656 178.67(19)
C83 C81 C82 C83 3_656 0.3(3)
C55 C81 C83 C82 3_656 -178.72(19)
C82 C81 C83 C82 3_656 -0.3(3)
